data_8106077
loop_
_publ_author_name
'Lu, Xinhua'
'Hu, Jin'
'Zhu, Caixia'

_publ_section_title
;
 Crystal structure of tetramethyl
 5,5&#x2032;-(buta-1,3-diyne-1,4-diyl)diisophthalate, C24H18O8
;
_journal_issue 1
_journal_name_full 'Zeitschrift f\"ur Kristallographie - New Crystal Structures'
_journal_page_first 143
_journal_page_last 144
_journal_paper_doi 10.1515/ncrs-2017-0228
_journal_volume 233
_journal_year 2018
_chemical_formula_moiety 'C24 H18 O8'
_chemical_formula_sum 'C24 H18 O8'
_chemical_formula_weight 434.38
_chemical_name_systematic Ester
_space_group_crystal_system monoclinic
_space_group_IT_number 14
_space_group_name_Hall '-P 2yn'
_space_group_name_H-M_alt 'P 1 21/n 1'
_atom_sites_solution_hydrogens geom
_atom_sites_solution_primary direct
_cell_angle_alpha 90
_cell_angle_beta 98.136(4)
_cell_angle_gamma 90
_cell_formula_units_Z 2
_cell_length_a 3.9930(7)
_cell_length_b 26.483(5)
_cell_length_c 10.3307(19)
_cell_measurement_reflns_used 4325
_cell_measurement_temperature 293
_cell_measurement_theta_max 28.24
_cell_measurement_theta_min 2.30
_cell_volume 1081.4(3)
_computing_molecular_graphics 'Olex2 (Dolomanov et al., 2009)[2]'
_computing_publication_material 'Olex2 (Dolomanov et al., 2009)[2]'
_computing_structure_refinement 'ShelXL (Sheldrick, 2015)[4]'
_computing_structure_solution 'ShelXS (Sheldrick, 2008)[3]'
_diffrn_ambient_temperature 292.89
_diffrn_detector_area_resol_mean 5.6
_diffrn_detector_type 'Bruker SMART CCD 6000 area detector'
_diffrn_measured_fraction_theta_full 0.992
_diffrn_measured_fraction_theta_max 0.993
_diffrn_measurement_device 'three-circle diffractometer'
_diffrn_measurement_device_type 'CCD Area Detector'
_diffrn_measurement_method '\w scans'
_diffrn_radiation_type MoK\a
_diffrn_radiation_wavelength 0.71073
_diffrn_reflns_av_R_equivalents 0.0338
_diffrn_reflns_av_unetI/netI 0.0357
_diffrn_reflns_Laue_measured_fraction_full 0.992
_diffrn_reflns_Laue_measured_fraction_max 0.993
_diffrn_reflns_limit_h_max 5
_diffrn_reflns_limit_h_min -5
_diffrn_reflns_limit_k_max 35
_diffrn_reflns_limit_k_min -33
_diffrn_reflns_limit_l_max 12
_diffrn_reflns_limit_l_min -13
_diffrn_reflns_number 9034
_diffrn_reflns_point_group_measured_fraction_full 0.992
_diffrn_reflns_point_group_measured_fraction_max 0.993
_diffrn_reflns_theta_full 25.242
_diffrn_reflns_theta_max 28.307
_diffrn_reflns_theta_min 1.538
_exptl_absorpt_coefficient_mu 0.101
_exptl_absorpt_correction_T_max 0.7457
_exptl_absorpt_correction_T_min 0.6290
_exptl_absorpt_correction_type multi-scan
_exptl_absorpt_process_details 'SADABS 2014/2'
_exptl_crystal_colour colourless
_exptl_crystal_colour_primary colourless
_exptl_crystal_density_diffrn 1.334
_exptl_crystal_description needle
_exptl_crystal_F_000 452
_exptl_crystal_size_max 0.6
_exptl_crystal_size_mid 0.31
_exptl_crystal_size_min 0.24
_refine_diff_density_max 0.230
_refine_diff_density_min -0.225
_refine_diff_density_rms 0.066
_refine_ls_extinction_coef .
_refine_ls_extinction_method none
_refine_ls_goodness_of_fit_ref 1.092
_refine_ls_hydrogen_treatment constr
_refine_ls_matrix_type full
_refine_ls_number_parameters 147
_refine_ls_number_reflns 2681
_refine_ls_number_restraints 0
_refine_ls_restrained_S_all 1.092
_refine_ls_R_factor_all 0.0817
_refine_ls_R_factor_gt 0.0606
_refine_ls_shift/su_max 0.000
_refine_ls_shift/su_mean 0.000
_refine_ls_structure_factor_coef Fsqd
_refine_ls_weighting_details 'w=1/[\s^2^(Fo^2^)+(0.1056P)^2^+0.2756P] where P=(Fo^2^+2Fc^2^)/3'
_refine_ls_weighting_scheme calc
_refine_ls_wR_factor_gt 0.1773
_refine_ls_wR_factor_ref 0.1986
_reflns_Friedel_coverage 0.000
_reflns_Friedel_fraction_full .
_reflns_Friedel_fraction_max .
_reflns_number_gt 1989
_reflns_number_total 2681
_reflns_threshold_expression 'I > 2\s(I)'
_cod_data_source_file suppl_ncrs-2017-0228_suppl.cif
_cod_data_source_block 1
_cod_original_cell_volume 1081.5(3)
_cod_database_code 8106077
_shelx_space_group_comment
;
The symmetry employed for this shelxl refinement is uniquely defined
by the following loop, which should always be used as a source of
symmetry information in preference to the above space-group names.
They are only intended as comments.
;
_olex2_refinement_description
;
1. Fixed Uiso
 At 1.2 times of:
  All C(H) groups
 At 1.5 times of:
  All C(H,H,H) groups
2.a Aromatic/amide H refined with riding coordinates:
 C8(H8), C6(H6), C10(H10)
2.b Idealised Me refined as rotating group:
 C1(H1A,H1B,H1C), C3(H3A,H3B,H3C)
;

loop_
_space_group_symop_operation_xyz
'x, y, z'
'-x+1/2, y+1/2, -z+1/2'
'-x, -y, -z'
'x-1/2, -y-1/2, z-1/2'

loop_
_atom_site_label
_atom_site_type_symbol
_atom_site_fract_x
_atom_site_fract_y
_atom_site_fract_z
_atom_site_U_iso_or_equiv
_atom_site_adp_type
_atom_site_occupancy
_atom_site_site_symmetry_order
_atom_site_calc_flag
_atom_site_refinement_flags_posn
_atom_site_refinement_flags_adp
_atom_site_refinement_flags_occupancy
_atom_site_disorder_assembly
_atom_site_disorder_group
O3 O 0.0968(5) 0.22627(7) 0.12699(19) 0.0717(5) Uani 1 1 d . . . . .
O4 O 0.1669(5) 0.20017(6) 0.33404(16) 0.0618(5) Uani 1 1 d . . . . .
O1 O 0.7794(5) 0.04450(7) -0.14377(16) 0.0723(6) Uani 1 1 d . . . . .
O2 O 0.5086(5) 0.11679(6) -0.19794(13) 0.0603(5) Uani 1 1 d . . . . .
C12 C 0.9297(5) 0.01420(8) 0.44788(19) 0.0481(5) Uani 1 1 d . . . . .
C11 C 0.8065(5) 0.03868(8) 0.35587(18) 0.0471(5) Uani 1 1 d . . . . .
C9 C 0.6645(5) 0.07051(7) 0.25061(17) 0.0401(4) Uani 1 1 d . . . . .
C8 C 0.4975(5) 0.11459(7) 0.27928(17) 0.0396(4) Uani 1 1 d . . . . .
H8 H 0.4735 0.1220 0.3655 0.048 Uiso 1 1 calc R . . . .
C7 C 0.3674(4) 0.14736(6) 0.18014(16) 0.0350(4) Uani 1 1 d . . . . .
C6 C 0.4046(4) 0.13654(6) 0.05148(16) 0.0351(4) Uani 1 1 d . . . . .
H6 H 0.3186 0.1586 -0.0152 0.042 Uiso 1 1 calc R . . . .
C5 C 0.5708(4) 0.09276(6) 0.02249(15) 0.0346(4) Uani 1 1 d . . . . .
C10 C 0.7004(5) 0.05963(7) 0.12121(17) 0.0379(4) Uani 1 1 d . . . . .
H10 H 0.8107 0.0303 0.1011 0.045 Uiso 1 1 calc R . . . .
C2 C 0.1960(5) 0.19550(7) 0.2078(2) 0.0434(4) Uani 1 1 d . . . . .
C4 C 0.6322(5) 0.08110(7) -0.11365(18) 0.0425(4) Uani 1 1 d . . . . .
C1 C 0.0156(8) 0.24672(11) 0.3716(3) 0.0817(9) Uani 1 1 d . . . . .
H1A H -0.2087 0.2499 0.3246 0.123 Uiso 1 1 calc GR . . . .
H1B H 0.1505 0.2749 0.3513 0.123 Uiso 1 1 calc GR . . . .
H1C H 0.0047 0.2462 0.4639 0.123 Uiso 1 1 calc GR . . . .
C3 C 0.5673(9) 0.10944(13) -0.3316(2) 0.0819(9) Uani 1 1 d . . . . .
H3A H 0.4425 0.1342 -0.3866 0.123 Uiso 1 1 calc GR . . . .
H3B H 0.4940 0.0762 -0.3601 0.123 Uiso 1 1 calc GR . . . .
H3C H 0.8043 0.1130 -0.3367 0.123 Uiso 1 1 calc GR . . . .

loop_
_atom_site_aniso_label
_atom_site_aniso_U_11
_atom_site_aniso_U_22
_atom_site_aniso_U_33
_atom_site_aniso_U_23
_atom_site_aniso_U_13
_atom_site_aniso_U_12
O3 0.0892(13) 0.0582(10) 0.0681(11) 0.0086(8) 0.0123(9) 0.0308(9)
O4 0.0721(11) 0.0616(10) 0.0524(9) -0.0184(7) 0.0108(8) 0.0107(8)
O1 0.0990(14) 0.0688(11) 0.0503(9) -0.0088(8) 0.0151(9) 0.0278(10)
O2 0.0865(12) 0.0655(10) 0.0301(7) 0.0074(6) 0.0124(7) 0.0128(8)
C12 0.0566(12) 0.0490(10) 0.0380(10) 0.0091(8) 0.0045(8) 0.0076(9)
C11 0.0529(11) 0.0483(10) 0.0392(10) 0.0097(8) 0.0037(8) 0.0038(9)
C9 0.0428(10) 0.0407(9) 0.0354(9) 0.0095(7) 0.0010(7) -0.0017(8)
C8 0.0441(9) 0.0447(10) 0.0295(8) 0.0025(7) 0.0038(7) -0.0023(8)
C7 0.0347(8) 0.0349(8) 0.0351(9) 0.0001(6) 0.0036(6) -0.0029(7)
C6 0.0379(8) 0.0343(8) 0.0319(8) 0.0047(6) 0.0008(6) -0.0030(7)
C5 0.0385(9) 0.0349(8) 0.0298(8) 0.0007(6) 0.0030(6) -0.0036(7)
C10 0.0407(9) 0.0327(8) 0.0393(9) 0.0036(6) 0.0025(7) -0.0002(7)
C2 0.0403(9) 0.0424(10) 0.0470(11) -0.0058(8) 0.0047(8) 0.0003(8)
C4 0.0481(10) 0.0439(10) 0.0351(9) -0.0014(7) 0.0039(7) -0.0009(8)
C1 0.0735(17) 0.0845(19) 0.087(2) -0.0431(16) 0.0121(15) 0.0171(15)
C3 0.105(2) 0.111(2) 0.0317(11) 0.0071(12) 0.0173(12) 0.0141(18)

loop_
_atom_type_symbol
_atom_type_description
_atom_type_scat_dispersion_real
_atom_type_scat_dispersion_imag
_atom_type_scat_source
C C 0.0033 0.0016 'International Tables Vol C Tables 4.2.6.8 and 6.1.1.4'
H H 0.0000 0.0000 'International Tables Vol C Tables 4.2.6.8 and 6.1.1.4'
O O 0.0106 0.0060 'International Tables Vol C Tables 4.2.6.8 and 6.1.1.4'

loop_
_geom_angle_atom_site_label_1
_geom_angle_atom_site_label_2
_geom_angle_atom_site_label_3
_geom_angle
_geom_angle_site_symmetry_1
_geom_angle_site_symmetry_3
C2 O4 C1 116.0(2) . .
C4 O2 C3 115.70(19) . .
C11 C12 C12 179.4(3) . 3_756
C12 C11 C9 176.6(2) . .
C8 C9 C11 118.81(17) . .
C10 C9 C11 121.61(17) . .
C10 C9 C8 119.53(16) . .
C9 C8 H8 119.8 . .
C7 C8 C9 120.45(16) . .
C7 C8 H8 119.8 . .
C8 C7 C6 119.91(16) . .
C8 C7 C2 121.79(16) . .
C6 C7 C2 118.27(16) . .
C7 C6 H6 120.1 . .
C7 C6 C5 119.85(15) . .
C5 C6 H6 120.1 . .
C6 C5 C4 121.50(15) . .
C10 C5 C6 120.57(15) . .
C10 C5 C4 117.85(16) . .
C9 C10 H10 120.2 . .
C5 C10 C9 119.68(16) . .
C5 C10 H10 120.2 . .
O3 C2 O4 123.75(19) . .
O3 C2 C7 124.36(19) . .
O4 C2 C7 111.89(17) . .
O1 C4 O2 123.70(18) . .
O1 C4 C5 124.34(17) . .
O2 C4 C5 111.96(16) . .
O4 C1 H1A 109.5 . .
O4 C1 H1B 109.5 . .
O4 C1 H1C 109.5 . .
H1A C1 H1B 109.5 . .
H1A C1 H1C 109.5 . .
H1B C1 H1C 109.5 . .
O2 C3 H3A 109.5 . .
O2 C3 H3B 109.5 . .
O2 C3 H3C 109.5 . .
H3A C3 H3B 109.5 . .
H3A C3 H3C 109.5 . .
H3B C3 H3C 109.5 . .

loop_
_geom_bond_atom_site_label_1
_geom_bond_atom_site_label_2
_geom_bond_distance
_geom_bond_site_symmetry_2
O3 C2 1.194(3) .
O4 C2 1.331(2) .
O4 C1 1.450(3) .
O1 C4 1.197(2) .
O2 C4 1.332(2) .
O2 C3 1.446(2) .
C12 C12 1.367(4) 3_756
C12 C11 1.197(3) .
C11 C9 1.428(2) .
C9 C8 1.397(3) .
C9 C10 1.395(3) .
C8 H8 0.9300 .
C8 C7 1.386(2) .
C7 C6 1.388(2) .
C7 C2 1.494(3) .
C6 H6 0.9300 .
C6 C5 1.389(2) .
C5 C10 1.389(2) .
C5 C4 1.494(2) .
C10 H10 0.9300 .
C1 H1A 0.9600 .
C1 H1B 0.9600 .
C1 H1C 0.9600 .
C3 H3A 0.9600 .
C3 H3B 0.9600 .
C3 H3C 0.9600 .

loop_
_geom_torsion_atom_site_label_1
_geom_torsion_atom_site_label_2
_geom_torsion_atom_site_label_3
_geom_torsion_atom_site_label_4
_geom_torsion
_geom_torsion_site_symmetry_1
_geom_torsion_site_symmetry_2
_geom_torsion_site_symmetry_3
_geom_torsion_site_symmetry_4
C11 C9 C8 C7 177.61(17) . . . .
C11 C9 C10 C5 -177.23(17) . . . .
C9 C8 C7 C6 -0.4(3) . . . .
C9 C8 C7 C2 -178.28(16) . . . .
C8 C9 C10 C5 0.2(3) . . . .
C8 C7 C6 C5 0.3(3) . . . .
C8 C7 C2 O3 175.6(2) . . . .
C8 C7 C2 O4 -4.3(3) . . . .
C7 C6 C5 C10 0.0(3) . . . .
C7 C6 C5 C4 -176.72(16) . . . .
C6 C7 C2 O3 -2.3(3) . . . .
C6 C7 C2 O4 177.79(16) . . . .
C6 C5 C10 C9 -0.2(3) . . . .
C6 C5 C4 O1 178.5(2) . . . .
C6 C5 C4 O2 -0.4(3) . . . .
C10 C9 C8 C7 0.2(3) . . . .
C10 C5 C4 O1 1.7(3) . . . .
C10 C5 C4 O2 -177.19(16) . . . .
C2 C7 C6 C5 178.29(15) . . . .
C4 C5 C10 C9 176.59(16) . . . .
C1 O4 C2 O3 -2.3(3) . . . .
C1 O4 C2 C7 177.62(19) . . . .
C3 O2 C4 O1 -1.0(3) . . . .
C3 O2 C4 C5 177.9(2) . . . .
